data_4513507
loop_
_publ_author_name
'Liu, Beibei'
'Lin, Xiaoling'
'Li, Hao'
'Li, Kaixuan'
'Huang, Hui'
'Bai, Liang'
'Hu, Hailiang'
'Liu, Yang'
'Kang, Zhenhui'

_publ_section_title
;
 Luminescent Coordination Polymers for Highly Sensitive Detection of
 Nitrobenzene
;
_journal_issue 9
_journal_name_full 'Crystal Growth &amp; Design'
_journal_page_first 4355
_journal_paper_doi 10.1021/acs.cgd.5b00648
_journal_volume 15
_journal_year 2015
_chemical_formula_moiety 'C53 H50 Cl4 N8 O8 Pb S2'
_chemical_formula_sum 'C53 H50 Cl4 N8 O8 Pb S2'
_chemical_formula_weight 1340.12
_chemical_name_systematic
; 
 ? 
;
_space_group_IT_number 56
_symmetry_cell_setting orthorhombic
_symmetry_space_group_name_Hall '-P 2ab 2ac'
_symmetry_space_group_name_H-M 'P c c n'
_atom_sites_solution_hydrogens geom
_atom_sites_solution_primary direct
_atom_sites_solution_secondary difmap
_audit_creation_method SHELXL-97
_cell_angle_alpha 90.00
_cell_angle_beta 90.00
_cell_angle_gamma 90.00
_cell_formula_units_Z 4
_cell_length_a 15.2758(10)
_cell_length_b 38.796(3)
_cell_length_c 9.4218(6)
_cell_measurement_reflns_used 6749
_cell_measurement_temperature 296(2)
_cell_measurement_theta_max 26.0935
_cell_measurement_theta_min 2.594
_cell_volume 5583.7(7)
_computing_cell_refinement 'Bruker SMART'
_computing_data_collection 'Bruker SMART'
_computing_data_reduction 'Bruker SMART'
_computing_molecular_graphics 'Bruker SHELXTL'
_computing_publication_material 'Bruker SHELXTL'
_computing_structure_refinement 'SHELXL-97 (Sheldrick, 1997)'
_computing_structure_solution 'SHELXS-97 (Sheldrick, 1990)'
_diffrn_ambient_temperature 296(2)
_diffrn_measured_fraction_theta_full 0.997
_diffrn_measured_fraction_theta_max 0.997
_diffrn_measurement_device_type 'Bruker APEX-II CCD'
_diffrn_measurement_method '\f and \w scans'
_diffrn_radiation_monochromator graphite
_diffrn_radiation_source 'fine-focus sealed tube'
_diffrn_radiation_type MoK\a
_diffrn_radiation_wavelength 0.71073
_diffrn_reflns_av_R_equivalents 0.0419
_diffrn_reflns_av_sigmaI/netI 0.0281
_diffrn_reflns_limit_h_max 18
_diffrn_reflns_limit_h_min -17
_diffrn_reflns_limit_k_max 46
_diffrn_reflns_limit_k_min -36
_diffrn_reflns_limit_l_max 11
_diffrn_reflns_limit_l_min -11
_diffrn_reflns_number 27446
_diffrn_reflns_theta_full 25.00
_diffrn_reflns_theta_max 25.00
_diffrn_reflns_theta_min 1.43
_exptl_absorpt_coefficient_mu 3.348
_exptl_absorpt_correction_T_max 0.6894
_exptl_absorpt_correction_T_min 0.5541
_exptl_absorpt_correction_type multi-scan
_exptl_absorpt_process_details '(SADABS; Sheldrick, 2003)'
_exptl_crystal_colour Pink
_exptl_crystal_density_diffrn 1.594
_exptl_crystal_density_method 'not measured'
_exptl_crystal_description Rod
_exptl_crystal_F_000 2680
_exptl_crystal_size_max 0.20
_exptl_crystal_size_mid 0.12
_exptl_crystal_size_min 0.12
_refine_diff_density_max 1.194
_refine_diff_density_min -2.588
_refine_diff_density_rms 0.078
_refine_ls_extinction_method none
_refine_ls_goodness_of_fit_ref 1.055
_refine_ls_hydrogen_treatment mixed
_refine_ls_matrix_type full
_refine_ls_number_parameters 350
_refine_ls_number_reflns 4903
_refine_ls_number_restraints 2
_refine_ls_restrained_S_all 1.055
_refine_ls_R_factor_all 0.0530
_refine_ls_R_factor_gt 0.0321
_refine_ls_shift/su_max 0.002
_refine_ls_shift/su_mean 0.000
_refine_ls_structure_factor_coef Fsqd
_refine_ls_weighting_details 'calc w=1/[\s^2^(Fo^2^)+(0.0039P)^2^+15.2136P] where P=(Fo^2^+2Fc^2^)/3'
_refine_ls_weighting_scheme calc
_refine_ls_wR_factor_gt 0.0608
_refine_ls_wR_factor_ref 0.0650
_reflns_number_gt 3625
_reflns_number_total 4903
_reflns_threshold_expression >2sigma(I)
_cod_data_source_file cg5b00648_si_002.cif
_cod_data_source_block 3
_cod_depositor_comments
;
The following automatic conversions were performed:

'_symmetry_cell_setting' value 'Orthorhombic' changed to
'orthorhombic' according to
/usr/data/users/saulius/crontab/automatic-downloads/rss-feeds/ACS/lib/dictionaries/cif_core.dic
dictionary named 'cif_core.dic' version 2.4.2 from 2011-04-26.

Automatic conversion script
Id: cif_fix_values 3271 2015-04-21 07:52:19Z andrius 

 Adding full bibliography for 4513505--4513507.cif.
;
_cod_original_sg_symbol_H-M Pccn
_cod_database_code 4513507

loop_
_symmetry_equiv_pos_as_xyz
'x, y, z'
'-x+1/2, -y+1/2, z'
'x+1/2, -y, -z+1/2'
'-x, y+1/2, -z+1/2'
'-x, -y, -z'
'x-1/2, y-1/2, -z'
'-x-1/2, y, z-1/2'
'x, -y-1/2, z-1/2'

loop_
_atom_site_label
_atom_site_type_symbol
_atom_site_fract_x
_atom_site_fract_y
_atom_site_fract_z
_atom_site_U_iso_or_equiv
_atom_site_adp_type
_atom_site_occupancy
_atom_site_symmetry_multiplicity
_atom_site_calc_flag
_atom_site_refinement_flags
Pb1 Pb 0.2500 0.2500 0.39776(2) 0.04344(8) Uani 1 2 d S
Cl1 Cl 0.49181(9) 0.26926(3) -0.02255(15) 0.0633(4) Uani 1 1 d .
Cl2 Cl 0.59351(9) 0.40018(3) -0.05471(15) 0.0654(4) Uani 1 1 d .
S1 S 0.48019(10) 0.41867(3) 0.23608(16) 0.0638(4) Uani 1 1 d .
O1 O 0.3371(2) 0.26948(8) 0.1871(3) 0.0534(8) Uani 1 1 d .
O2 O 0.3872(2) 0.29397(8) 0.3835(3) 0.0550(8) Uani 1 1 d .
O3 O 0.4190(3) 0.41469(10) 0.3493(5) 0.1026(16) Uani 1 1 d .
O4 O 0.4651(3) 0.44392(9) 0.1294(5) 0.0822(12) Uani 1 1 d .
N1 N 0.5730(4) 0.42538(13) 0.3017(5) 0.0756(14) Uani 1 1 d D
H1A H 0.599(4) 0.4104(12) 0.361(5) 0.091 Uiso 1 1 d D
H1B H 0.619(3) 0.4314(15) 0.248(5) 0.091 Uiso 1 1 d D
N2 N 0.3145(3) 0.18874(10) 0.3285(4) 0.0507(10) Uani 1 1 d .
N3 N 0.2018(4) -0.03666(13) -0.1392(6) 0.0801(15) Uani 1 1 d .
C1 C 0.4376(3) 0.31715(11) 0.1682(5) 0.0394(10) Uani 1 1 d .
C2 C 0.4869(3) 0.31031(11) 0.0480(5) 0.0416(10) Uani 1 1 d .
C3 C 0.5344(3) 0.33615(12) -0.0187(5) 0.0461(11) Uani 1 1 d .
H3A H 0.5674 0.3311 -0.0990 0.055 Uiso 1 1 calc R
C4 C 0.5328(3) 0.36937(11) 0.0338(5) 0.0436(11) Uani 1 1 d .
C5 C 0.4839(3) 0.37703(10) 0.1541(5) 0.0416(10) Uani 1 1 d .
C6 C 0.4369(3) 0.35089(11) 0.2191(5) 0.0425(11) Uani 1 1 d .
H6A H 0.4039 0.3560 0.2993 0.051 Uiso 1 1 calc R
C7 C 0.3840(3) 0.29113(11) 0.2523(5) 0.0426(11) Uani 1 1 d .
C8 C 0.2939(3) 0.16218(14) 0.4121(6) 0.0597(13) Uani 1 1 d .
H8A H 0.2604 0.1664 0.4927 0.072 Uiso 1 1 calc R
C9 C 0.3196(3) 0.12882(13) 0.3855(6) 0.0606(14) Uani 1 1 d .
H9A H 0.3038 0.1113 0.4477 0.073 Uiso 1 1 calc R
C10 C 0.3685(3) 0.12141(13) 0.2673(5) 0.0539(13) Uani 1 1 d .
C11 C 0.3889(4) 0.14888(14) 0.1802(5) 0.0574(13) Uani 1 1 d .
H11A H 0.4215 0.1452 0.0982 0.069 Uiso 1 1 calc R
C12 C 0.3611(3) 0.18155(13) 0.2140(5) 0.0535(13) Uani 1 1 d .
H12A H 0.3760 0.1995 0.1533 0.064 Uiso 1 1 calc R
C13 C 0.3994(4) 0.08548(13) 0.2335(6) 0.0672(15) Uani 1 1 d .
H13A H 0.4139 0.0738 0.3213 0.081 Uiso 1 1 calc R
H13B H 0.4523 0.0869 0.1768 0.081 Uiso 1 1 calc R
C14 C 0.3316(3) 0.06441(12) 0.1538(6) 0.0584(13) Uani 1 1 d .
H14A H 0.3113 0.0774 0.0721 0.070 Uiso 1 1 calc R
H14B H 0.2817 0.0602 0.2151 0.070 Uiso 1 1 calc R
C15 C 0.3692(3) 0.03011(12) 0.1047(6) 0.0626(14) Uani 1 1 d .
H15A H 0.4212 0.0347 0.0488 0.075 Uiso 1 1 calc R
H15B H 0.3873 0.0172 0.1878 0.075 Uiso 1 1 calc R
C16 C 0.3092(3) 0.00786(12) 0.0188(5) 0.0536(13) Uani 1 1 d .
C17 C 0.2193(4) 0.00828(15) 0.0314(6) 0.0689(16) Uani 1 1 d .
H17A H 0.1924 0.0237 0.0930 0.083 Uiso 1 1 calc R
C18 C 0.1692(4) -0.01444(15) -0.0482(7) 0.0754(17) Uani 1 1 d .
H18A H 0.1087 -0.0139 -0.0365 0.090 Uiso 1 1 calc R
C19 C 0.2879(5) -0.03658(17) -0.1526(7) 0.0850(19) Uani 1 1 d .
H19A H 0.3128 -0.0517 -0.2176 0.102 Uiso 1 1 calc R
C20 C 0.3430(4) -0.01539(15) -0.0760(7) 0.0748(17) Uani 1 1 d .
H20A H 0.4032 -0.0169 -0.0888 0.090 Uiso 1 1 calc R
N4 N 0.6353(5) 0.13335(16) 0.0040(6) 0.0903(17) Uani 1 1 d .
C21 C 0.5952(4) 0.1631(2) 0.0054(7) 0.0824(19) Uani 1 1 d .
H21A H 0.5464 0.1655 -0.0527 0.099 Uiso 1 1 calc R
C22 C 0.6189(4) 0.19081(15) 0.0847(6) 0.0724(16) Uani 1 1 d .
H22A H 0.5857 0.2109 0.0816 0.087 Uiso 1 1 calc R
C23 C 0.6916(4) 0.18915(14) 0.1690(6) 0.0617(14) Uani 1 1 d .
C24 C 0.7349(4) 0.15842(18) 0.1679(7) 0.0844(19) Uani 1 1 d .
H24A H 0.7852 0.1556 0.2223 0.101 Uiso 1 1 calc R
C25 C 0.7042(5) 0.13163(18) 0.0864(9) 0.099(2) Uani 1 1 d .
H25A H 0.7345 0.1108 0.0900 0.119 Uiso 1 1 calc R
C26 C 0.7213(5) 0.21915(16) 0.2574(7) 0.092(2) Uani 1 1 d .
H26A H 0.7696 0.2118 0.3168 0.110 Uiso 1 1 calc R
H26B H 0.6737 0.2261 0.3194 0.110 Uiso 1 1 calc R
C27 C 0.7500 0.2500 0.1712(8) 0.069(2) Uani 1 2 d S
H27A H 0.7019 0.2569 0.1103 0.082 Uiso 0.50 1 calc PR
H27B H 0.7981 0.2431 0.1103 0.082 Uiso 0.50 1 calc PR

loop_
_atom_site_aniso_label
_atom_site_aniso_U_11
_atom_site_aniso_U_22
_atom_site_aniso_U_33
_atom_site_aniso_U_23
_atom_site_aniso_U_13
_atom_site_aniso_U_12
Pb1 0.06227(15) 0.03426(11) 0.03378(11) 0.000 0.000 -0.01210(14)
Cl1 0.0736(9) 0.0414(7) 0.0747(9) -0.0141(6) 0.0064(7) 0.0070(6)
Cl2 0.0674(8) 0.0615(8) 0.0673(8) 0.0125(7) 0.0141(7) -0.0166(7)
S1 0.0815(10) 0.0396(7) 0.0704(9) -0.0100(7) 0.0162(8) -0.0096(7)
O1 0.070(2) 0.0433(18) 0.0469(19) -0.0011(15) 0.0038(17) -0.0182(17)
O2 0.075(2) 0.0555(19) 0.0347(18) 0.0080(15) -0.0040(17) -0.0117(17)
O3 0.135(4) 0.064(2) 0.110(3) -0.037(2) 0.068(3) -0.025(3)
O4 0.097(3) 0.046(2) 0.104(3) 0.009(2) -0.002(3) 0.006(2)
N1 0.104(4) 0.061(3) 0.062(3) 0.004(2) -0.007(3) -0.028(3)
N2 0.062(3) 0.050(2) 0.040(2) -0.0016(19) -0.003(2) -0.010(2)
N3 0.098(5) 0.064(3) 0.078(4) -0.007(3) 0.001(4) -0.023(3)
C1 0.041(2) 0.038(2) 0.039(3) 0.003(2) -0.004(2) -0.004(2)
C2 0.045(3) 0.034(2) 0.046(3) -0.005(2) -0.005(2) 0.004(2)
C3 0.045(3) 0.052(3) 0.042(3) -0.004(2) 0.008(2) 0.003(2)
C4 0.042(3) 0.046(3) 0.043(3) 0.006(2) 0.001(2) -0.009(2)
C5 0.047(3) 0.037(2) 0.042(2) -0.002(2) 0.000(2) -0.004(2)
C6 0.048(3) 0.044(3) 0.035(3) -0.002(2) 0.001(2) -0.002(2)
C7 0.051(3) 0.031(2) 0.046(3) 0.004(2) 0.000(2) -0.002(2)
C8 0.054(3) 0.073(4) 0.052(3) -0.001(3) 0.008(3) -0.008(3)
C9 0.064(3) 0.057(3) 0.061(3) 0.010(3) 0.002(3) -0.014(3)
C10 0.052(3) 0.055(3) 0.055(3) -0.004(3) -0.011(3) -0.006(2)
C11 0.069(4) 0.066(3) 0.037(3) -0.002(2) 0.000(3) -0.003(3)
C12 0.065(3) 0.057(3) 0.038(3) 0.003(2) -0.003(3) -0.010(3)
C13 0.063(4) 0.061(3) 0.078(4) -0.009(3) -0.015(3) 0.001(3)
C14 0.059(3) 0.053(3) 0.063(3) -0.003(3) -0.005(3) -0.003(3)
C15 0.065(3) 0.050(3) 0.073(4) 0.007(3) -0.008(3) 0.000(3)
C16 0.065(4) 0.041(3) 0.055(3) 0.006(2) 0.000(3) -0.005(3)
C17 0.073(4) 0.059(3) 0.075(4) -0.009(3) 0.002(3) -0.010(3)
C18 0.067(4) 0.067(4) 0.092(5) -0.002(4) 0.000(4) -0.015(3)
C19 0.105(5) 0.068(4) 0.082(5) -0.019(4) 0.013(4) -0.006(4)
C20 0.071(4) 0.071(4) 0.083(4) -0.008(3) 0.006(3) 0.000(3)
N4 0.100(5) 0.079(4) 0.091(4) -0.017(3) 0.025(4) -0.021(4)
C21 0.069(4) 0.108(6) 0.071(4) -0.005(4) -0.009(3) -0.019(4)
C22 0.073(4) 0.067(4) 0.077(4) 0.004(3) -0.011(3) 0.010(3)
C23 0.068(4) 0.065(3) 0.052(3) 0.010(3) 0.002(3) -0.013(3)
C24 0.062(4) 0.093(5) 0.098(5) 0.021(4) -0.008(4) 0.005(4)
C25 0.097(5) 0.068(4) 0.132(7) 0.002(5) 0.030(5) 0.016(4)
C26 0.124(6) 0.087(4) 0.065(4) 0.008(3) -0.007(4) -0.034(4)
C27 0.077(5) 0.070(4) 0.058(4) 0.000 0.000 -0.024(5)

loop_
_atom_type_symbol
_atom_type_description
_atom_type_scat_dispersion_real
_atom_type_scat_dispersion_imag
_atom_type_scat_source
C C 0.0033 0.0016 'International Tables Vol C Tables 4.2.6.8 and 6.1.1.4'
Cl Cl 0.1484 0.1585 'International Tables Vol C Tables 4.2.6.8 and 6.1.1.4'
N N 0.0061 0.0033 'International Tables Vol C Tables 4.2.6.8 and 6.1.1.4'
O O 0.0106 0.0060 'International Tables Vol C Tables 4.2.6.8 and 6.1.1.4'
Pb Pb -3.3944 10.1111 'International Tables Vol C Tables 4.2.6.8 and 6.1.1.4'
S S 0.1246 0.1234 'International Tables Vol C Tables 4.2.6.8 and 6.1.1.4'
H H 0.0000 0.0000 'International Tables Vol C Tables 4.2.6.8 and 6.1.1.4'

loop_
_geom_angle_atom_site_label_1
_geom_angle_atom_site_label_2
_geom_angle_atom_site_label_3
_geom_angle
_geom_angle_site_symmetry_1
_geom_angle_site_symmetry_3
O1 Pb1 O1 75.25(15) 2 .
O1 Pb1 N2 74.47(11) 2 .
O1 Pb1 N2 83.02(11) . .
O1 Pb1 N2 83.02(11) 2 2
O1 Pb1 N2 74.47(11) . 2
N2 Pb1 N2 151.54(16) . 2
O1 Pb1 O2 50.15(9) 2 2
O1 Pb1 O2 124.18(10) . 2
N2 Pb1 O2 73.18(11) . 2
N2 Pb1 O2 105.35(11) 2 2
O1 Pb1 O2 124.18(10) 2 .
O1 Pb1 O2 50.15(9) . .
N2 Pb1 O2 105.36(11) . .
N2 Pb1 O2 73.18(11) 2 .
O2 Pb1 O2 174.29(13) 2 .
O4 S1 O3 119.8(3) . .
O4 S1 N1 108.1(3) . .
O3 S1 N1 108.4(3) . .
O4 S1 C5 108.8(2) . .
O3 S1 C5 104.2(2) . .
N1 S1 C5 106.9(3) . .
C7 O1 Pb1 96.7(3) . .
C7 O2 Pb1 87.9(3) . .
S1 N1 H1A 122(4) . .
S1 N1 H1B 122(4) . .
H1A N1 H1B 100(6) . .
C12 N2 C8 116.5(4) . .
C12 N2 Pb1 126.1(3) . .
C8 N2 Pb1 117.3(3) . .
C18 N3 C19 116.0(6) . .
C2 C1 C6 117.7(4) . .
C2 C1 C7 126.2(4) . .
C6 C1 C7 116.1(4) . .
C1 C2 C3 121.1(4) . .
C1 C2 Cl1 121.0(3) . .
C3 C2 Cl1 118.0(3) . .
C4 C3 C2 120.2(4) . .
C4 C3 H3A 119.9 . .
C2 C3 H3A 119.9 . .
C3 C4 C5 120.1(4) . .
C3 C4 Cl2 117.6(4) . .
C5 C4 Cl2 122.3(3) . .
C6 C5 C4 118.9(4) . .
C6 C5 S1 116.9(3) . .
C4 C5 S1 124.2(3) . .
C5 C6 C1 122.1(4) . .
C5 C6 H6A 119.0 . .
C1 C6 H6A 119.0 . .
O2 C7 O1 124.4(4) . .
O2 C7 C1 116.0(4) . .
O1 C7 C1 119.5(4) . .
N2 C8 C9 123.5(5) . .
N2 C8 H8A 118.3 . .
C9 C8 H8A 118.3 . .
C10 C9 C8 120.1(5) . .
C10 C9 H9A 120.0 . .
C8 C9 H9A 120.0 . .
C9 C10 C11 116.3(5) . .
C9 C10 C13 122.4(5) . .
C11 C10 C13 121.2(5) . .
C12 C11 C10 120.3(5) . .
C12 C11 H11A 119.8 . .
C10 C11 H11A 119.8 . .
N2 C12 C11 123.4(5) . .
N2 C12 H12A 118.3 . .
C11 C12 H12A 118.3 . .
C10 C13 C14 112.9(4) . .
C10 C13 H13A 109.0 . .
C14 C13 H13A 109.0 . .
C10 C13 H13B 109.0 . .
C14 C13 H13B 109.0 . .
H13A C13 H13B 107.8 . .
C13 C14 C15 111.3(4) . .
C13 C14 H14A 109.4 . .
C15 C14 H14A 109.4 . .
C13 C14 H14B 109.4 . .
C15 C14 H14B 109.4 . .
H14A C14 H14B 108.0 . .
C16 C15 C14 116.0(4) . .
C16 C15 H15A 108.3 . .
C14 C15 H15A 108.3 . .
C16 C15 H15B 108.3 . .
C14 C15 H15B 108.3 . .
H15A C15 H15B 107.4 . .
C20 C16 C17 116.0(5) . .
C20 C16 C15 120.1(5) . .
C17 C16 C15 123.8(5) . .
C16 C17 C18 119.7(6) . .
C16 C17 H17A 120.1 . .
C18 C17 H17A 120.1 . .
N3 C18 C17 124.0(6) . .
N3 C18 H18A 118.0 . .
C17 C18 H18A 118.0 . .
N3 C19 C20 124.0(7) . .
N3 C19 H19A 118.0 . .
C20 C19 H19A 118.0 . .
C16 C20 C19 120.2(6) . .
C16 C20 H20A 119.9 . .
C19 C20 H20A 119.9 . .
C21 N4 C25 114.6(6) . .
N4 C21 C22 125.4(6) . .
N4 C21 H21A 117.3 . .
C22 C21 H21A 117.3 . .
C21 C22 C23 119.9(6) . .
C21 C22 H22A 120.0 . .
C23 C22 H22A 120.0 . .
C24 C23 C22 115.5(6) . .
C24 C23 C26 122.4(6) . .
C22 C23 C26 122.1(6) . .
C23 C24 C25 120.0(6) . .
C23 C24 H24A 120.0 . .
C25 C24 H24A 120.0 . .
N4 C25 C24 124.5(7) . .
N4 C25 H25A 117.7 . .
C24 C25 H25A 117.7 . .
C23 C26 C27 113.8(5) . .
C23 C26 H26A 108.8 . .
C27 C26 H26A 108.8 . .
C23 C26 H26B 108.8 . .
C27 C26 H26B 108.8 . .
H26A C26 H26B 107.7 . .
C26 C27 C26 115.0(7) . 2_655
C26 C27 H27A 108.5 . .
C26 C27 H27A 108.5 2_655 .
C26 C27 H27B 108.5 . .
C26 C27 H27B 108.5 2_655 .
H27A C27 H27B 107.5 . .

loop_
_geom_bond_atom_site_label_1
_geom_bond_atom_site_label_2
_geom_bond_distance
_geom_bond_site_symmetry_2
Pb1 O1 2.506(3) 2
Pb1 O1 2.506(3) .
Pb1 N2 2.654(4) .
Pb1 N2 2.654(4) 2
Pb1 O2 2.706(3) 2
Pb1 O2 2.706(3) .
Cl1 C2 1.727(4) .
Cl2 C4 1.728(4) .
S1 O4 1.422(4) .
S1 O3 1.427(4) .
S1 N1 1.569(6) .
S1 C5 1.791(4) .
O1 C7 1.264(5) .
O2 C7 1.242(5) .
N1 H1A 0.896(10) .
N1 H1B 0.898(10) .
N2 C12 1.323(6) .
N2 C8 1.335(6) .
N3 C18 1.314(7) .
N3 C19 1.320(7) .
C1 C2 1.386(6) .
C1 C6 1.394(6) .
C1 C7 1.522(6) .
C2 C3 1.388(6) .
C3 C4 1.380(6) .
C3 H3A 0.9300 .
C4 C5 1.389(6) .
C5 C6 1.385(6) .
C6 H6A 0.9300 .
C8 C9 1.376(7) .
C8 H8A 0.9300 .
C9 C10 1.371(7) .
C9 H9A 0.9300 .
C10 C11 1.381(7) .
C10 C13 1.506(7) .
C11 C12 1.374(7) .
C11 H11A 0.9300 .
C12 H12A 0.9300 .
C13 C14 1.519(7) .
C13 H13A 0.9700 .
C13 H13B 0.9700 .
C14 C15 1.521(6) .
C14 H14A 0.9700 .
C14 H14B 0.9700 .
C15 C16 1.497(7) .
C15 H15A 0.9700 .
C15 H15B 0.9700 .
C16 C20 1.370(7) .
C16 C17 1.378(7) .
C17 C18 1.388(7) .
C17 H17A 0.9300 .
C18 H18A 0.9300 .
C19 C20 1.380(8) .
C19 H19A 0.9300 .
C20 H20A 0.9300 .
N4 C21 1.307(8) .
N4 C25 1.310(9) .
C21 C22 1.358(8) .
C21 H21A 0.9300 .
C22 C23 1.366(7) .
C22 H22A 0.9300 .
C23 C24 1.364(8) .
C23 C26 1.501(8) .
C24 C25 1.374(9) .
C24 H24A 0.9300 .
C25 H25A 0.9300 .
C26 C27 1.511(7) .
C26 H26A 0.9700 .
C26 H26B 0.9700 .
C27 C26 1.511(7) 2_655
C27 H27A 0.9700 .
C27 H27B 0.9700 .
